data_7044710
loop_
_publ_author_name
'Vasko, Petra'
'Hurmalainen, Juha'
'Mansikkam\"aki, Akseli'
'Peuronen, Anssi'
'Mailman, Aaron'
'Tuononen, Heikki M.'

_publ_section_title
;
 Synthesis of new hybrid 1,4-thiazinyl-1,2,3-dithiazolyl radicals via
 Smiles rearrangement
;
_journal_name_full 'Dalton Transactions'
_journal_paper_doi 10.1039/C7DT03243A
_journal_year 2017
_chemical_formula_moiety 'C10 H4 Cl2 N5 S3, C F3 O3 S'
_chemical_formula_sum 'C11 H4 Cl2 F3 N5 O3 S4'
_chemical_formula_weight 510.33
_chemical_name_systematic
;
 ?
;
_space_group_crystal_system triclinic
_space_group_IT_number 2
_space_group_name_Hall '-P 1'
_space_group_name_H-M_alt 'P -1'
_symmetry_space_group_name_Hall '-P 1'
_symmetry_space_group_name_H-M 'P -1'
_atom_sites_solution_hydrogens geom
_atom_sites_solution_primary direct
_audit_creation_date 2016-11-18
_audit_creation_method
;
Olex2 1.2
(compiled 2016.11.07 svn.r3352 for OlexSys, GUI svn.r5261)
;
_audit_update_record
;
2017-09-28 deposited with the CCDC.
2017-10-04 downloaded from the CCDC.
;
_cell_angle_alpha 84.653(8)
_cell_angle_beta 75.348(9)
_cell_angle_gamma 87.368(9)
_cell_formula_units_Z 2
_cell_length_a 8.1151(9)
_cell_length_b 8.6552(10)
_cell_length_c 12.6232(11)
_cell_measurement_reflns_used 3093
_cell_measurement_temperature 293.97(10)
_cell_measurement_theta_max 28.3030
_cell_measurement_theta_min 3.5670
_cell_volume 853.83(16)
_computing_cell_refinement 'CrysAlisPro 1.171.38.41 (Rigaku OD, 2015)'
_computing_data_collection 'CrysAlisPro 1.171.38.41 (Rigaku OD, 2015)'
_computing_data_reduction 'CrysAlisPro 1.171.38.41 (Rigaku OD, 2015)'
_computing_molecular_graphics 'Olex2 (Dolomanov et al., 2009)'
_computing_publication_material 'Olex2 (Dolomanov et al., 2009)'
_computing_structure_refinement 'ShelXL (Sheldrick, 2015)'
_computing_structure_solution 'ShelXT (Sheldrick, 2015)'
_diffrn_ambient_environment air
_diffrn_ambient_temperature 293.97(10)
_diffrn_detector 'CCD plate'
_diffrn_detector_area_resol_mean 8.0053
_diffrn_detector_type Eos
_diffrn_measured_fraction_theta_full 0.998
_diffrn_measured_fraction_theta_max 0.998
_diffrn_measurement_details
;
List of Runs (angles in degrees, time in seconds):

  # Type    Start    End  Width  t~exp~   \w     \q     \k     \f   Frames
#--------------------------------------------------------------------------
  1  \w      0.00  88.00   1.00   20.00    --   19.23  57.00-180.00   88
  2  \w    -11.00  89.00   1.00   20.00    --   19.23  77.00 -60.00  100
  3  \w     23.00  59.00   1.00   20.00    --   19.23 -99.00  60.00   36
  4  \w     18.00  49.00   1.00   20.00    --   19.23 -99.00-150.00   31
  5  \w    -25.00  83.00   1.00   20.00    --   19.23  19.00 120.00  108
;
_diffrn_measurement_device 'four-circle diffractometer'
_diffrn_measurement_device_type 'SuperNova, Single source at offset, Eos'
_diffrn_measurement_method '\w scans'
_diffrn_orient_matrix_type 'CrysAlisPro convention (1999,Acta A55,543-557)'
_diffrn_orient_matrix_UB_11 0.0836320000
_diffrn_orient_matrix_UB_12 0.0136543000
_diffrn_orient_matrix_UB_13 0.0040274000
_diffrn_orient_matrix_UB_21 -0.0208135000
_diffrn_orient_matrix_UB_22 -0.0334471000
_diffrn_orient_matrix_UB_23 0.0550664000
_diffrn_orient_matrix_UB_31 0.0271791000
_diffrn_orient_matrix_UB_32 -0.0739809000
_diffrn_orient_matrix_UB_33 -0.0186780000
_diffrn_radiation_monochromator mirror
_diffrn_radiation_probe x-ray
_diffrn_radiation_type MoK\a
_diffrn_radiation_wavelength 0.71073
_diffrn_reflns_av_R_equivalents 0.0242
_diffrn_reflns_av_unetI/netI 0.0440
_diffrn_reflns_Laue_measured_fraction_full 0.998
_diffrn_reflns_Laue_measured_fraction_max 0.998
_diffrn_reflns_limit_h_max 9
_diffrn_reflns_limit_h_min -9
_diffrn_reflns_limit_k_max 10
_diffrn_reflns_limit_k_min -10
_diffrn_reflns_limit_l_max 15
_diffrn_reflns_limit_l_min -15
_diffrn_reflns_number 5803
_diffrn_reflns_point_group_measured_fraction_full 0.998
_diffrn_reflns_point_group_measured_fraction_max 0.998
_diffrn_reflns_theta_full 25.242
_diffrn_reflns_theta_max 25.999
_diffrn_reflns_theta_min 3.010
_diffrn_source 'micro-focus sealed X-ray tube'
_diffrn_source_type 'SuperNova (Mo) X-ray Source'
_exptl_absorpt_coefficient_mu 0.928
_exptl_absorpt_correction_T_max 0.996
_exptl_absorpt_correction_T_min 0.988
_exptl_absorpt_correction_type analytical
_exptl_absorpt_process_details
;
CrysAlisPro 1.171.38.41 (Rigaku Oxford Diffraction, 2015)
Analytical numeric absorption correction using a multifaceted crystal
            model based on expressions derived by R.C. Clark & J.S. Reid.
(Clark, R. C. & Reid, J. S. (1995). Acta Cryst. A51, 887-897)
Empirical absorption correction using spherical harmonics,
 implemented in SCALE3 ABSPACK scaling algorithm.
;
_exptl_crystal_colour violet
_exptl_crystal_colour_primary violet
_exptl_crystal_density_diffrn 1.985
_exptl_crystal_description block
_exptl_crystal_F_000 508
_exptl_crystal_size_max 0.203
_exptl_crystal_size_mid 0.096
_exptl_crystal_size_min 0.058
_refine_diff_density_max 0.560
_refine_diff_density_min -0.744
_refine_diff_density_rms 0.092
_refine_ls_extinction_method none
_refine_ls_goodness_of_fit_ref 1.040
_refine_ls_hydrogen_treatment constr
_refine_ls_matrix_type full
_refine_ls_number_parameters 254
_refine_ls_number_reflns 3335
_refine_ls_number_restraints 0
_refine_ls_restrained_S_all 1.040
_refine_ls_R_factor_all 0.0509
_refine_ls_R_factor_gt 0.0421
_refine_ls_shift/su_max 0.000
_refine_ls_shift/su_mean 0.000
_refine_ls_structure_factor_coef Fsqd
_refine_ls_weighting_details 'w=1/[\s^2^(Fo^2^)+(0.0529P)^2^+1.3477P] where P=(Fo^2^+2Fc^2^)/3'
_refine_ls_weighting_scheme calc
_refine_ls_wR_factor_gt 0.1077
_refine_ls_wR_factor_ref 0.1146
_reflns_Friedel_coverage 0.000
_reflns_number_gt 2837
_reflns_number_total 3335
_reflns_threshold_expression 'I > 2\s(I)'
_cod_data_source_file c7dt03243a3.cif
_cod_data_source_block 5e-OTf
_cod_database_code 7044710
_shelxl_version_number 2013-4
_chemical_oxdiff_formula 'C11 H10 N O'
_shelx_space_group_comment
;
The symmetry employed for this shelxl refinement is uniquely defined
by the following loop, which should always be used as a source of
symmetry information in preference to the above space-group names.
They are only intended as comments.
;
_reflns_odcompleteness_completeness 99.77
_reflns_odcompleteness_iscentric 1
_reflns_odcompleteness_theta 26.32
_olex2_refinement_description
;
1. Fixed Uiso
 At 1.2 times of:
  All C(H) groups
 At 1.5 times of:
  All C(H,H,H) groups
2.a Aromatic/amide H refined with riding coordinates:
 C3(H3)
2.b Idealised Me refined as rotating group:
 C10(H10a,H10b,H10c)
;
_olex2_submission_special_instructions 'No special instructions were received'
_oxdiff_exptl_absorpt_empirical_details
;
Empirical correction (ABSPACK) includes:
- Absorption correction using spherical harmonics
- Frame scaling
;
_oxdiff_exptl_absorpt_empirical_full_max 1.083
_oxdiff_exptl_absorpt_empirical_full_min 0.930

loop_
_space_group_symop_operation_xyz
'x, y, z'
'-x, -y, -z'

loop_
_atom_site_label
_atom_site_type_symbol
_atom_site_fract_x
_atom_site_fract_y
_atom_site_fract_z
_atom_site_U_iso_or_equiv
_atom_site_adp_type
_atom_site_occupancy
_atom_site_site_symmetry_order
_atom_site_calc_flag
_atom_site_refinement_flags_posn
Cl1 Cl 0.34171(11) 0.76215(10) 0.92648(7) 0.0247(2) Uani 1 1 d .
Cl2 Cl 0.60995(12) 1.03562(11) 0.86472(7) 0.0293(2) Uani 1 1 d .
S1 S 0.88998(11) 0.81005(9) 0.00091(6) 0.0183(2) Uani 1 1 d .
S2 S 0.70868(11) 0.65519(9) 0.08009(7) 0.0187(2) Uani 1 1 d .
S3 S 0.43198(11) 0.68440(10) 0.51439(7) 0.0195(2) Uani 1 1 d .
N1 N 0.9073(4) 0.8960(3) 0.1055(2) 0.0176(6) Uani 1 1 d .
N2 N 0.7225(3) 0.9272(3) 0.4805(2) 0.0160(6) Uani 1 1 d .
N3 N 0.8169(3) 0.9033(3) 0.2964(2) 0.0157(6) Uani 1 1 d .
N4 N 0.6579(3) 0.9653(3) 0.6644(2) 0.0183(6) Uani 1 1 d .
N5 N 0.4095(4) 0.7409(3) 0.7156(2) 0.0189(6) Uani 1 1 d .
C1 C 0.8115(4) 0.8420(4) 0.2007(3) 0.0155(6) Uani 1 1 d .
C2 C 0.6979(4) 0.7195(4) 0.2039(3) 0.0158(6) Uani 1 1 d .
C3 C 0.5860(4) 0.6673(4) 0.3037(3) 0.0182(7) Uani 1 1 d .
H3 H 0.5125 0.5867 0.3067 0.022 Uiso 1 1 calc R
C4 C 0.5868(4) 0.7370(4) 0.3962(3) 0.0155(6) Uani 1 1 d .
C5 C 0.4961(4) 0.7793(4) 0.6126(3) 0.0161(7) Uani 1 1 d .
C6 C 0.4479(4) 0.8140(4) 0.7935(3) 0.0181(7) Uani 1 1 d .
C7 C 0.5710(4) 0.9293(4) 0.7654(3) 0.0192(7) Uani 1 1 d .
C8 C 0.6252(4) 0.8887(3) 0.5846(3) 0.0162(7) Uani 1 1 d .
C9 C 0.7075(4) 0.8569(4) 0.3963(3) 0.0151(6) Uani 1 1 d .
C10 C 0.9463(4) 1.0202(4) 0.2925(3) 0.0235(8) Uani 1 1 d .
H10A H 0.8960 1.1224 0.2881 0.035 Uiso 1 1 calc GR
H10B H 1.0395 1.0095 0.2291 0.035 Uiso 1 1 calc GR
H10C H 0.9874 1.0045 0.3577 0.035 Uiso 1 1 calc GR
S4 S 0.19395(10) 0.49007(9) 0.18691(7) 0.0181(2) Uani 1 1 d .
F1 F -0.0740(3) 0.4606(4) 0.3519(2) 0.0712(10) Uani 1 1 d .
F2 F 0.0864(5) 0.6392(3) 0.3621(2) 0.0686(10) Uani 1 1 d .
F3 F 0.1620(4) 0.4064(4) 0.39562(19) 0.0633(9) Uani 1 1 d .
O1 O 0.1803(4) 0.3311(3) 0.1675(2) 0.0355(7) Uani 1 1 d .
O2 O 0.0999(4) 0.5986(4) 0.1324(2) 0.0434(8) Uani 1 1 d .
O3 O 0.3641(3) 0.5312(4) 0.1817(2) 0.0378(7) Uani 1 1 d .
C11 C 0.0871(5) 0.4965(4) 0.3312(3) 0.0292(8) Uani 1 1 d .

loop_
_atom_site_aniso_label
_atom_site_aniso_U_11
_atom_site_aniso_U_22
_atom_site_aniso_U_33
_atom_site_aniso_U_23
_atom_site_aniso_U_13
_atom_site_aniso_U_12
Cl1 0.0251(5) 0.0293(5) 0.0165(4) -0.0022(3) 0.0012(3) -0.0024(4)
Cl2 0.0305(5) 0.0346(5) 0.0248(5) -0.0091(4) -0.0082(4) -0.0002(4)
S1 0.0183(4) 0.0215(4) 0.0153(4) -0.0009(3) -0.0038(3) -0.0054(3)
S2 0.0194(4) 0.0208(4) 0.0161(4) -0.0031(3) -0.0031(3) -0.0060(3)
S3 0.0172(4) 0.0226(4) 0.0179(4) -0.0038(3) -0.0007(3) -0.0085(3)
N1 0.0182(14) 0.0196(13) 0.0158(14) -0.0012(11) -0.0056(11) -0.0027(11)
N2 0.0153(14) 0.0164(13) 0.0165(14) -0.0017(11) -0.0040(11) -0.0019(11)
N3 0.0149(14) 0.0185(13) 0.0142(13) -0.0002(11) -0.0041(11) -0.0050(11)
N4 0.0165(14) 0.0194(14) 0.0201(14) -0.0026(11) -0.0067(12) 0.0009(11)
N5 0.0182(14) 0.0201(14) 0.0179(14) -0.0019(11) -0.0041(12) 0.0018(11)
C1 0.0123(15) 0.0169(15) 0.0177(16) -0.0002(13) -0.0046(13) -0.0003(12)
C2 0.0150(16) 0.0155(15) 0.0183(16) -0.0007(12) -0.0067(13) -0.0003(12)
C3 0.0169(16) 0.0169(16) 0.0218(17) -0.0005(13) -0.0060(14) -0.0048(13)
C4 0.0134(15) 0.0153(15) 0.0178(16) 0.0011(12) -0.0049(13) -0.0009(12)
C5 0.0133(16) 0.0164(15) 0.0182(16) -0.0011(12) -0.0037(13) 0.0019(12)
C6 0.0161(16) 0.0202(16) 0.0167(16) -0.0022(13) -0.0021(13) 0.0039(13)
C7 0.0180(17) 0.0218(17) 0.0194(17) -0.0048(13) -0.0074(14) 0.0039(13)
C8 0.0147(16) 0.0142(15) 0.0214(17) -0.0017(13) -0.0081(13) 0.0034(12)
C9 0.0119(15) 0.0151(15) 0.0191(16) 0.0028(12) -0.0070(13) 0.0010(12)
C10 0.0196(17) 0.0313(19) 0.0199(17) -0.0040(15) -0.0022(14) -0.0140(15)
S4 0.0148(4) 0.0234(4) 0.0162(4) -0.0023(3) -0.0037(3) -0.0016(3)
F1 0.0245(14) 0.130(3) 0.0463(17) 0.0062(17) 0.0119(12) -0.0099(16)
F2 0.106(3) 0.0520(17) 0.0397(16) -0.0248(13) 0.0005(17) 0.0197(17)
F3 0.075(2) 0.085(2) 0.0210(13) 0.0067(13) -0.0070(13) 0.0442(17)
O1 0.0469(18) 0.0265(14) 0.0330(15) -0.0078(12) -0.0066(13) -0.0102(13)
O2 0.0413(18) 0.0570(19) 0.0272(15) 0.0083(13) -0.0074(13) 0.0180(15)
O3 0.0204(14) 0.0600(19) 0.0339(15) -0.0131(14) -0.0034(12) -0.0123(13)
C11 0.026(2) 0.036(2) 0.0209(18) -0.0005(16) -0.0006(16) 0.0085(16)

loop_
_atom_type_symbol
_atom_type_description
_atom_type_scat_dispersion_real
_atom_type_scat_dispersion_imag
_atom_type_scat_source
C C 0.0033 0.0016 'International Tables Vol C Tables 4.2.6.8 and 6.1.1.4'
H H 0.0000 0.0000 'International Tables Vol C Tables 4.2.6.8 and 6.1.1.4'
Cl Cl 0.1484 0.1585 'International Tables Vol C Tables 4.2.6.8 and 6.1.1.4'
F F 0.0171 0.0103 'International Tables Vol C Tables 4.2.6.8 and 6.1.1.4'
N N 0.0061 0.0033 'International Tables Vol C Tables 4.2.6.8 and 6.1.1.4'
O O 0.0106 0.0060 'International Tables Vol C Tables 4.2.6.8 and 6.1.1.4'
S S 0.1246 0.1234 'International Tables Vol C Tables 4.2.6.8 and 6.1.1.4'

loop_
_exptl_crystal_face_index_h
_exptl_crystal_face_index_k
_exptl_crystal_face_index_l
_exptl_crystal_face_perp_dist
5 -9 -8 0.0399
-4 10 7 0.0450
6 9 -3 0.1019
7 3 16 0.0378
-8 -2 -16 0.0187
0 11 10 0.0446
-2 -9 10 0.0874
-4 -3 14 0.0846
3 -11 -4 0.0545
8 -9 4 0.0512
7 5 15 0.0359
9 -2 13 0.0415
3 3 18 0.0411
6 10 9 0.0545
9 -8 2 0.0384
-9 -8 -1 0.0758
-4 -1 -18 0.0347

loop_
_geom_angle_atom_site_label_1
_geom_angle_atom_site_label_2
_geom_angle_atom_site_label_3
_geom_angle
N1 S1 S2 98.65(11)
C2 S2 S1 92.77(12)
C4 S3 C5 102.04(15)
C1 N1 S1 115.4(2)
C9 N2 C8 121.8(3)
C1 N3 C9 122.1(3)
C1 N3 C10 118.8(3)
C9 N3 C10 119.1(3)
C7 N4 C8 117.9(3)
C6 N5 C5 116.9(3)
N1 C1 N3 121.1(3)
N1 C1 C2 119.0(3)
N3 C1 C2 119.8(3)
C1 C2 S2 114.1(2)
C3 C2 S2 125.9(2)
C3 C2 C1 120.0(3)
C2 C3 H3 120.6
C4 C3 C2 118.8(3)
C4 C3 H3 120.6
C3 C4 S3 117.5(2)
C3 C4 C9 122.3(3)
C9 C4 S3 120.2(2)
N5 C5 S3 114.2(2)
N5 C5 C8 123.3(3)
C8 C5 S3 122.5(3)
N5 C6 Cl1 117.4(3)
N5 C6 C7 120.0(3)
C7 C6 Cl1 122.6(3)
N4 C7 Cl2 116.6(3)
N4 C7 C6 123.0(3)
C6 C7 Cl2 120.4(3)
N2 C8 C5 125.4(3)
N4 C8 N2 115.8(3)
N4 C8 C5 118.8(3)
N2 C9 N3 116.0(3)
N2 C9 C4 127.1(3)
N3 C9 C4 116.8(3)
N3 C10 H10A 109.5
N3 C10 H10B 109.5
N3 C10 H10C 109.5
H10A C10 H10B 109.5
H10A C10 H10C 109.5
H10B C10 H10C 109.5
O1 S4 C11 103.46(17)
O2 S4 O1 115.02(19)
O2 S4 O3 115.86(19)
O2 S4 C11 104.02(17)
O3 S4 O1 113.01(18)
O3 S4 C11 103.36(18)
F1 C11 S4 112.0(3)
F1 C11 F2 105.3(3)
F1 C11 F3 109.4(3)
F2 C11 S4 110.9(3)
F3 C11 S4 112.6(2)
F3 C11 F2 106.4(3)

loop_
_geom_bond_atom_site_label_1
_geom_bond_atom_site_label_2
_geom_bond_distance
Cl1 C6 1.711(3)
Cl2 C7 1.720(3)
S1 S2 2.0366(12)
S1 N1 1.613(3)
S2 C2 1.687(3)
S3 C4 1.729(3)
S3 C5 1.743(3)
N1 C1 1.312(4)
N2 C8 1.371(4)
N2 C9 1.307(4)
N3 C1 1.375(4)
N3 C9 1.382(4)
N3 C10 1.480(4)
N4 C7 1.308(4)
N4 C8 1.341(4)
N5 C5 1.332(4)
N5 C6 1.324(4)
C1 C2 1.429(4)
C2 C3 1.403(4)
C3 H3 0.9300
C3 C4 1.365(4)
C4 C9 1.460(4)
C5 C8 1.401(4)
C6 C7 1.402(5)
C10 H10A 0.9600
C10 H10B 0.9600
C10 H10C 0.9600
S4 O1 1.435(3)
S4 O2 1.421(3)
S4 O3 1.426(3)
S4 C11 1.814(4)
F1 C11 1.313(5)
F2 C11 1.329(5)
F3 C11 1.314(4)

loop_
_geom_torsion_atom_site_label_1
_geom_torsion_atom_site_label_2
_geom_torsion_atom_site_label_3
_geom_torsion_atom_site_label_4
_geom_torsion
Cl1 C6 C7 Cl2 -4.9(4)
Cl1 C6 C7 N4 177.1(3)
S1 S2 C2 C1 -0.8(2)
S1 S2 C2 C3 176.8(3)
S1 N1 C1 N3 178.7(2)
S1 N1 C1 C2 -2.5(4)
S2 S1 N1 C1 1.6(2)
S2 C2 C3 C4 -176.5(2)
S3 C4 C9 N2 5.1(5)
S3 C4 C9 N3 -174.0(2)
S3 C5 C8 N2 -4.3(5)
S3 C5 C8 N4 174.9(2)
N1 C1 C2 S2 2.1(4)
N1 C1 C2 C3 -175.6(3)
N3 C1 C2 S2 -179.1(2)
N3 C1 C2 C3 3.2(5)
N5 C5 C8 N2 177.1(3)
N5 C5 C8 N4 -3.7(5)
N5 C6 C7 Cl2 174.9(2)
N5 C6 C7 N4 -3.1(5)
C1 N3 C9 N2 -178.1(3)
C1 N3 C9 C4 1.1(4)
C1 C2 C3 C4 0.8(5)
C2 C3 C4 S3 173.2(2)
C2 C3 C4 C9 -4.1(5)
C3 C4 C9 N2 -177.7(3)
C3 C4 C9 N3 3.2(4)
C4 S3 C5 N5 -171.5(2)
C4 S3 C5 C8 9.8(3)
C5 S3 C4 C3 172.7(3)
C5 S3 C4 C9 -9.9(3)
C5 N5 C6 Cl1 -178.3(2)
C5 N5 C6 C7 1.9(4)
C6 N5 C5 S3 -177.3(2)
C6 N5 C5 C8 1.3(5)
C7 N4 C8 N2 -178.3(3)
C7 N4 C8 C5 2.4(4)
C8 N2 C9 N3 -178.0(3)
C8 N2 C9 C4 2.9(5)
C8 N4 C7 Cl2 -177.3(2)
C8 N4 C7 C6 0.8(5)
C9 N2 C8 N4 177.4(3)
C9 N2 C8 C5 -3.4(5)
C9 N3 C1 N1 174.6(3)
C9 N3 C1 C2 -4.2(4)
C10 N3 C1 N1 -6.6(5)
C10 N3 C1 C2 174.6(3)
C10 N3 C9 N2 3.1(4)
C10 N3 C9 C4 -177.7(3)
O1 S4 C11 F1 -61.7(3)
O1 S4 C11 F2 -179.0(3)
O1 S4 C11 F3 62.0(3)
O2 S4 C11 F1 58.8(3)
O2 S4 C11 F2 -58.4(3)
O2 S4 C11 F3 -177.5(3)
O3 S4 C11 F1 -179.8(3)
O3 S4 C11 F2 63.0(3)
O3 S4 C11 F3 -56.0(3)

loop_
_exptl_oxdiff_crystal_face_indexfrac_h
_exptl_oxdiff_crystal_face_indexfrac_k
_exptl_oxdiff_crystal_face_indexfrac_l
_exptl_oxdiff_crystal_face_x
_exptl_oxdiff_crystal_face_y
_exptl_oxdiff_crystal_face_z
4.9999 -8.9999 -7.9991 0.2630 -0.2435 0.9511
-3.9999 9.9999 6.9991 -0.1698 0.1342 -0.9792
5.9998 9.0001 -2.9999 0.6126 -0.5911 -0.4467
7.0002 2.9999 15.9995 0.6908 0.6350 -0.3305
-8.0002 -1.9999 -15.9996 -0.7608 -0.6476 0.2294
0.0001 10.9999 9.9991 0.1905 0.1827 -1.0005
-1.9997 -9.0001 9.9998 -0.2499 0.8933 0.4247
-3.9997 -3.0002 13.9993 -0.3191 0.9545 -0.1482
3.0000 -11.0000 -3.9993 0.0846 0.0853 0.9700
8.0001 -9.0000 4.0006 0.5623 0.3548 0.8085
7.0002 4.9999 14.9995 0.7141 0.5130 -0.4598
9.0002 -2.0001 13.0000 0.7777 0.5954 0.1498
3.0003 2.9998 17.9993 0.3644 0.8284 -0.4766
6.0000 10.0000 8.9995 0.6746 0.0362 -0.7448
9.0000 -8.0000 2.0007 0.6515 0.1904 0.7991
-8.9999 -8.0001 -1.0001 -0.8659 0.3998 0.3659
-4.0003 -0.9998 -17.9994 -0.4207 -0.8745 0.3014
